data_4344433
loop_
_publ_author_name
'Geist, Fabian'
'Jackel, Andrej'
'Winter, Rainer F.'

_publ_section_title
;
 Ligand Based Dual Fluorescence and Phosphorescence Emission from BODIPY
 Platinum Complexes and Its Application to Ratiometric Singlet Oxygen
 Detection.
;
_journal_issue 22
_journal_name_full 'Inorganic chemistry'
_journal_page_first 10946
_journal_page_last 10957
_journal_paper_doi 10.1021/acs.inorgchem.5b01969
_journal_volume 54
_journal_year 2015
_chemical_formula_sum 'C46 H38 B Br Cl2 F2 N2 P2 Pt'
_chemical_formula_weight 1075.43
_space_group_crystal_system monoclinic
_space_group_IT_number 15
_space_group_name_Hall '-C 2yc'
_space_group_name_H-M_alt 'C 1 2/c 1'
_symmetry_space_group_name_Hall '-C 2yc'
_symmetry_space_group_name_H-M 'C 1 2/c 1'
_atom_sites_solution_hydrogens geom
_audit_creation_method SHELXL-2013
_cell_angle_alpha 90
_cell_angle_beta 100.722(3)
_cell_angle_gamma 90
_cell_formula_units_Z 8
_cell_length_a 24.4348(10)
_cell_length_b 10.9021(3)
_cell_length_c 31.9717(13)
_cell_measurement_temperature 293(2)
_cell_volume 8368.3(5)
_computing_structure_refinement 'SHELXL-2013 (Sheldrick, 2013)'
_diffrn_ambient_temperature 293(2)
_diffrn_measured_fraction_theta_full 1.000
_diffrn_measured_fraction_theta_max 0.991
_diffrn_radiation_type MoK\a
_diffrn_radiation_wavelength 0.71073
_diffrn_reflns_av_R_equivalents 0.0639
_diffrn_reflns_av_unetI/netI 0.0319
_diffrn_reflns_laue_measured_fraction_full 1.000
_diffrn_reflns_laue_measured_fraction_max 0.991
_diffrn_reflns_limit_h_max 30
_diffrn_reflns_limit_h_min -30
_diffrn_reflns_limit_k_max 13
_diffrn_reflns_limit_k_min -13
_diffrn_reflns_limit_l_max 39
_diffrn_reflns_limit_l_min -39
_diffrn_reflns_number 55753
_diffrn_reflns_point_group_measured_fraction_full 1.000
_diffrn_reflns_point_group_measured_fraction_max 0.991
_diffrn_reflns_theta_full 25.242
_diffrn_reflns_theta_max 25.993
_diffrn_reflns_theta_min 1.696
_exptl_absorpt_coefficient_mu 4.558
_exptl_crystal_density_diffrn 1.707
_exptl_crystal_F_000 4224
_refine_diff_density_max 1.187
_refine_diff_density_min -1.333
_refine_diff_density_rms 0.124
_refine_ls_extinction_method none
_refine_ls_goodness_of_fit_ref 1.130
_refine_ls_hydrogen_treatment constr
_refine_ls_matrix_type full
_refine_ls_number_parameters 537
_refine_ls_number_reflns 8165
_refine_ls_number_restraints 0
_refine_ls_restrained_S_all 1.130
_refine_ls_R_factor_all 0.0495
_refine_ls_R_factor_gt 0.0397
_refine_ls_shift/su_max 0.028
_refine_ls_shift/su_mean 0.001
_refine_ls_structure_factor_coef Fsqd
_refine_ls_weighting_details 'w=1/[\s^2^(Fo^2^)+(0.0204P)^2^+81.4552P] where P=(Fo^2^+2Fc^2^)/3'
_refine_ls_weighting_scheme calc
_refine_ls_wR_factor_gt 0.0758
_refine_ls_wR_factor_ref 0.0783
_reflns_Friedel_coverage 0.000
_reflns_number_gt 6903
_reflns_number_total 8165
_reflns_threshold_expression 'I > 2\s(I)'
_cod_data_source_file ic5b01969_si_003.cif
_cod_data_source_block C:\Users\Inaqui\Desktop\PhD_Betreuung\FabianGeist\fgbw15
_cod_depositor_comments 'Adding full bibliography for 4344433--4344435.cif.'
_cod_database_code 4344433
_shelx_space_group_comment
;
The symmetry employed for this shelxl refinement is uniquely defined
by the following loop, which should always be used as a source of
symmetry information in preference to the above space-group names.
They are only intended as comments.
;
_shelxl_version_number 2013-4

loop_
_space_group_symop_operation_xyz
'x, y, z'
'-x, y, -z+1/2'
'x+1/2, y+1/2, z'
'-x+1/2, y+1/2, -z+1/2'
'-x, -y, -z'
'x, -y, z-1/2'
'-x+1/2, -y+1/2, -z'
'x+1/2, -y+1/2, z-1/2'

loop_
_atom_site_label
_atom_site_type_symbol
_atom_site_fract_x
_atom_site_fract_y
_atom_site_fract_z
_atom_site_U_iso_or_equiv
_atom_site_adp_type
_atom_site_occupancy
_atom_site_site_symmetry_order
_atom_site_calc_flag
_atom_site_refinement_flags_posn
_atom_site_refinement_flags_adp
_atom_site_refinement_flags_occupancy
_atom_site_disorder_assembly
_atom_site_disorder_group
C1 C 0.16930(19) 0.0648(5) 0.12697(16) 0.0200(10) Uani 1 1 d . . . . .
C2 C 0.1792(2) 0.1802(5) 0.14664(17) 0.0225(11) Uani 1 1 d . . . . .
C3 C 0.2007(2) 0.2093(5) 0.18938(17) 0.0251(11) Uani 1 1 d . . . . .
H3A H 0.2157 0.1546 0.2108 0.030 Uiso 1 1 calc R U . . .
C4 C 0.1953(3) 0.3361(5) 0.19353(19) 0.0329(13) Uani 1 1 d . . . . .
H4A H 0.2058 0.3819 0.2183 0.040 Uiso 1 1 calc R U . . .
C5 C 0.1709(2) 0.3813(5) 0.15336(19) 0.0316(13) Uani 1 1 d . . . . .
H5A H 0.1626 0.4633 0.1471 0.038 Uiso 1 1 calc R U . . .
C6 C 0.1393(2) 0.0601(5) 0.08510(16) 0.0231(11) Uani 1 1 d . . . . .
C7 C 0.1191(2) -0.0420(5) 0.05965(17) 0.0274(12) Uani 1 1 d . . . . .
H7A H 0.1260 -0.1242 0.0665 0.033 Uiso 1 1 calc R U . . .
C8 C 0.0870(3) 0.0044(5) 0.02229(18) 0.0310(13) Uani 1 1 d . . . . .
H8A H 0.0680 -0.0413 -0.0004 0.037 Uiso 1 1 calc R U . . .
C9 C 0.0887(3) 0.1314(6) 0.02538(18) 0.0318(13) Uani 1 1 d . . . . .
H9A H 0.0709 0.1850 0.0045 0.038 Uiso 1 1 calc R U . . .
C10 C 0.0594(2) 0.0337(5) 0.15944(16) 0.0226(11) Uani 1 1 d . . . . .
C11 C 0.0638(2) 0.1560(5) 0.17277(17) 0.0266(12) Uani 1 1 d . . . . .
H11A H 0.0898 0.1776 0.1967 0.032 Uiso 1 1 calc R U . . .
C12 C 0.0295(2) 0.2457(5) 0.15064(18) 0.0311(13) Uani 1 1 d . . . . .
H12A H 0.0325 0.3269 0.1598 0.037 Uiso 1 1 calc R U . . .
C13 C -0.0091(3) 0.2130(6) 0.11482(19) 0.0356(14) Uani 1 1 d . . . . .
H13A H -0.0318 0.2727 0.0997 0.043 Uiso 1 1 calc R U . . .
C14 C -0.0140(3) 0.0927(6) 0.10150(18) 0.0353(13) Uani 1 1 d . . . . .
H14A H -0.0406 0.0714 0.0779 0.042 Uiso 1 1 calc R U . . .
C15 C 0.0207(2) 0.0028(5) 0.12331(17) 0.0276(12) Uani 1 1 d . . . . .
H15A H 0.0179 -0.0779 0.1137 0.033 Uiso 1 1 calc R U . . .
C16 C 0.1170(2) -0.0497(5) 0.24175(16) 0.0223(11) Uani 1 1 d . . . . .
C17 C 0.0739(2) 0.0050(5) 0.25866(17) 0.0248(11) Uani 1 1 d . . . . .
H17A H 0.0412 0.0282 0.2406 0.030 Uiso 1 1 calc R U . . .
C18 C 0.0798(2) 0.0246(5) 0.30201(17) 0.0269(12) Uani 1 1 d . . . . .
H18A H 0.0506 0.0590 0.3130 0.032 Uiso 1 1 calc R U . . .
C19 C 0.1285(3) -0.0064(5) 0.32912(18) 0.0310(13) Uani 1 1 d . . . . .
H19A H 0.1324 0.0073 0.3582 0.037 Uiso 1 1 calc R U . . .
C20 C 0.1715(3) -0.0582(6) 0.31247(18) 0.0385(15) Uani 1 1 d . . . . .
H20A H 0.2046 -0.0785 0.3306 0.046 Uiso 1 1 calc R U . . .
C21 C 0.1659(2) -0.0802(6) 0.26914(17) 0.0327(13) Uani 1 1 d . . . . .
H21A H 0.1951 -0.1155 0.2585 0.039 Uiso 1 1 calc R U . . .
C22 C 0.0667(2) -0.2207(5) 0.17483(16) 0.0232(11) Uani 1 1 d . . . . .
C23 C 0.0751(2) -0.3033(5) 0.14352(17) 0.0270(12) Uani 1 1 d . . . . .
H23A H 0.1055 -0.2934 0.1301 0.032 Uiso 1 1 calc R U . . .
C24 C 0.0385(2) -0.4006(6) 0.13195(18) 0.0316(12) Uani 1 1 d . . . . .
H24A H 0.0447 -0.4558 0.1112 0.038 Uiso 1 1 calc R U . . .
C25 C -0.0069(2) -0.4148(6) 0.15147(19) 0.0339(13) Uani 1 1 d . . . . .
H25A H -0.0316 -0.4791 0.1435 0.041 Uiso 1 1 calc R U . . .
C26 C -0.0159(2) -0.3335(5) 0.18308(19) 0.0307(13) Uani 1 1 d . . . . .
H26A H -0.0464 -0.3437 0.1963 0.037 Uiso 1 1 calc R U . . .
C27 C 0.0208(2) -0.2376(5) 0.19478(17) 0.0275(12) Uani 1 1 d . . . . .
H27A H 0.0149 -0.1838 0.2161 0.033 Uiso 1 1 calc R U . . .
C28 C 0.2868(2) -0.2203(5) 0.10336(16) 0.0231(11) Uani 1 1 d . . . . .
C29 C 0.3329(2) -0.2192(5) 0.08309(18) 0.0290(12) Uani 1 1 d . . . . .
H29A H 0.3581 -0.1546 0.0876 0.035 Uiso 1 1 calc R U . . .
C30 C 0.3406(2) -0.3154(5) 0.05612(19) 0.0321(13) Uani 1 1 d . . . . .
H30A H 0.3712 -0.3146 0.0426 0.038 Uiso 1 1 calc R U . . .
C31 C 0.3034(3) -0.4120(6) 0.04922(18) 0.0340(13) Uani 1 1 d . . . . .
H31A H 0.3087 -0.4757 0.0310 0.041 Uiso 1 1 calc R U . . .
C32 C 0.2584(3) -0.4129(6) 0.06966(19) 0.0394(14) Uani 1 1 d . . . . .
H32A H 0.2336 -0.4784 0.0655 0.047 Uiso 1 1 calc R U . . .
C33 C 0.2496(3) -0.3175(5) 0.09625(18) 0.0305(12) Uani 1 1 d . . . . .
H33A H 0.2187 -0.3185 0.1094 0.037 Uiso 1 1 calc R U . . .
C34 C 0.3335(2) -0.0871(5) 0.18184(16) 0.0232(10) Uani 1 1 d . . . . .
C35 C 0.3785(2) -0.1659(5) 0.18592(18) 0.0280(12) Uani 1 1 d . . . . .
H35A H 0.3790 -0.2277 0.1659 0.034 Uiso 1 1 calc R U . . .
C36 C 0.4232(2) -0.1536(5) 0.21963(19) 0.0323(13) Uani 1 1 d . . . . .
H36A H 0.4532 -0.2073 0.2222 0.039 Uiso 1 1 calc R U . . .
C37 C 0.4230(2) -0.0614(5) 0.24927(18) 0.0297(13) Uani 1 1 d . . . . .
H37A H 0.4535 -0.0517 0.2713 0.036 Uiso 1 1 calc R U . . .
C38 C 0.3778(2) 0.0164(5) 0.24639(18) 0.0295(12) Uani 1 1 d . . . . .
H38A H 0.3774 0.0770 0.2668 0.035 Uiso 1 1 calc R U . . .
C39 C 0.3332(2) 0.0036(5) 0.21299(17) 0.0273(12) Uani 1 1 d . . . . .
H39A H 0.3027 0.0556 0.2112 0.033 Uiso 1 1 calc R U . . .
C40 C 0.2913(2) 0.0387(5) 0.10412(17) 0.0227(11) Uani 1 1 d . . . . .
C41 C 0.2680(2) 0.0378(5) 0.06065(17) 0.0265(11) Uani 1 1 d . . . . .
H41A H 0.2436 -0.0246 0.0496 0.032 Uiso 1 1 calc R U . . .
C42 C 0.2810(2) 0.1285(5) 0.03403(18) 0.0306(13) Uani 1 1 d . . . . .
H42A H 0.2656 0.1266 0.0052 0.037 Uiso 1 1 calc R U . . .
C43 C 0.3169(3) 0.2226(5) 0.05032(19) 0.0322(13) Uani 1 1 d . . . . .
H43A H 0.3261 0.2830 0.0323 0.039 Uiso 1 1 calc R U . . .
C44 C 0.3390(3) 0.2265(6) 0.0930(2) 0.0365(14) Uani 1 1 d . . . . .
H44A H 0.3624 0.2907 0.1040 0.044 Uiso 1 1 calc R U . . .
C45 C 0.3265(3) 0.1345(5) 0.12027(18) 0.0313(13) Uani 1 1 d . . . . .
H45A H 0.3417 0.1374 0.1492 0.038 Uiso 1 1 calc R U . . .
C46 C 0.3866(6) -0.0596(11) 0.0035(4) 0.042(4) Uani 0.516(14) 1 d . . P A 2
H46A H 0.3720 0.0015 -0.0177 0.051 Uiso 0.516(14) 1 calc R U P A 2
H46B H 0.3552 -0.0992 0.0126 0.051 Uiso 0.516(14) 1 calc R U P A 2
C47 C 0.4668(5) -0.0464(11) 0.0056(4) 0.032(3) Uiso 0.484(14) 1 d . . P A 1
H47A H 0.4666 0.0122 -0.0173 0.038 Uiso 0.484(14) 1 calc R U P A 1
H47B H 0.5047 -0.0525 0.0214 0.038 Uiso 0.484(14) 1 calc R U P A 1
B1 B 0.1351(3) 0.2975(6) 0.0776(2) 0.0287(14) Uani 1 1 d . . . . .
Br1 Br 0.21929(2) -0.28558(5) 0.19864(2) 0.02484(12) Uani 1 1 d . . . . .
Cl1 Cl 0.4271(7) 0.0119(16) 0.0467(5) 0.045(2) Uani 0.516(14) 1 d . . P A 2
Cl2 Cl 0.4240(5) -0.1685(9) -0.0193(4) 0.057(2) Uani 0.516(14) 1 d . . P A 2
Cl3 Cl 0.4214(7) 0.0087(19) 0.0408(6) 0.059(4) Uani 0.484(14) 1 d . . P A 1
Cl4 Cl 0.4452(4) -0.1903(11) -0.0161(4) 0.058(2) Uani 0.484(14) 1 d . . P A 1
F1 F 0.17407(15) 0.3445(3) 0.05481(11) 0.0392(8) Uani 1 1 d . . . . .
F2 F 0.08880(15) 0.3735(3) 0.07129(11) 0.0367(8) Uani 1 1 d . . . . .
N1 N 0.16120(18) 0.2888(4) 0.12531(15) 0.0254(10) Uani 1 1 d . . . . .
N2 N 0.11953(19) 0.1659(4) 0.06276(14) 0.0237(9) Uani 1 1 d . . . . .
P1 P 0.27606(5) -0.09019(13) 0.13679(4) 0.0199(3) Uani 1 1 d . . . . .
P2 P 0.10865(5) -0.08212(13) 0.18487(4) 0.0202(3) Uani 1 1 d . . . . .
Pt1 Pt 0.19158(2) -0.08878(2) 0.15944(2) 0.01876(6) Uani 1 1 d . . . . .

loop_
_atom_site_aniso_label
_atom_site_aniso_U_11
_atom_site_aniso_U_22
_atom_site_aniso_U_33
_atom_site_aniso_U_23
_atom_site_aniso_U_13
_atom_site_aniso_U_12
C1 0.011(2) 0.027(3) 0.024(2) 0.000(2) 0.0086(19) -0.001(2)
C2 0.018(3) 0.021(3) 0.030(3) 0.000(2) 0.008(2) 0.000(2)
C3 0.028(3) 0.023(3) 0.024(3) -0.003(2) 0.003(2) 0.002(2)
C4 0.038(3) 0.024(3) 0.037(3) -0.010(2) 0.006(3) 0.007(3)
C5 0.030(3) 0.023(3) 0.043(3) -0.006(2) 0.008(3) -0.002(2)
C6 0.026(3) 0.022(3) 0.023(3) 0.002(2) 0.008(2) 0.002(2)
C7 0.034(3) 0.023(3) 0.026(3) -0.003(2) 0.007(2) 0.001(2)
C8 0.037(3) 0.033(3) 0.021(3) -0.005(2) -0.001(2) 0.002(3)
C9 0.035(3) 0.037(3) 0.023(3) 0.003(2) 0.003(2) 0.007(3)
C10 0.022(3) 0.026(3) 0.022(3) 0.002(2) 0.009(2) 0.001(2)
C11 0.027(3) 0.028(3) 0.026(3) 0.003(2) 0.008(2) 0.002(2)
C12 0.032(3) 0.027(3) 0.036(3) 0.004(2) 0.010(2) 0.003(2)
C13 0.033(3) 0.041(4) 0.034(3) 0.012(3) 0.010(3) 0.015(3)
C14 0.037(3) 0.043(3) 0.024(3) 0.002(3) 0.003(2) 0.014(3)
C15 0.027(3) 0.033(3) 0.023(3) -0.001(2) 0.006(2) 0.005(2)
C16 0.021(3) 0.023(3) 0.024(3) 0.000(2) 0.006(2) -0.001(2)
C17 0.017(3) 0.030(3) 0.028(3) -0.002(2) 0.006(2) -0.001(2)
C18 0.024(3) 0.030(3) 0.029(3) 0.000(2) 0.011(2) -0.001(2)
C19 0.040(3) 0.033(3) 0.021(3) -0.002(2) 0.006(2) 0.000(3)
C20 0.035(3) 0.054(4) 0.025(3) -0.004(3) 0.003(2) 0.014(3)
C21 0.029(3) 0.040(3) 0.029(3) -0.005(3) 0.005(2) 0.009(3)
C22 0.023(3) 0.023(3) 0.023(3) 0.004(2) 0.003(2) 0.005(2)
C23 0.030(3) 0.026(3) 0.024(3) 0.003(2) 0.003(2) 0.003(2)
C24 0.034(3) 0.028(3) 0.032(3) -0.006(3) 0.004(2) 0.001(3)
C25 0.030(3) 0.029(3) 0.040(3) -0.001(3) 0.001(2) -0.003(3)
C26 0.027(3) 0.029(3) 0.038(3) 0.004(2) 0.011(2) -0.001(2)
C27 0.027(3) 0.029(3) 0.028(3) 0.000(2) 0.009(2) -0.003(2)
C28 0.026(3) 0.023(3) 0.019(3) 0.002(2) 0.002(2) 0.000(2)
C29 0.026(3) 0.025(3) 0.038(3) -0.008(2) 0.011(2) -0.001(2)
C30 0.028(3) 0.035(3) 0.036(3) -0.005(3) 0.013(2) 0.003(3)
C31 0.044(3) 0.028(3) 0.031(3) -0.007(3) 0.010(2) -0.003(3)
C32 0.051(4) 0.031(3) 0.039(3) -0.013(3) 0.015(3) -0.014(3)
C33 0.034(3) 0.029(3) 0.030(3) -0.005(2) 0.010(2) -0.008(2)
C34 0.023(3) 0.024(2) 0.023(2) 0.004(2) 0.0046(19) -0.002(2)
C35 0.027(3) 0.024(3) 0.031(3) -0.001(2) 0.001(2) 0.002(2)
C36 0.024(3) 0.029(3) 0.040(3) -0.001(3) -0.004(2) 0.005(2)
C37 0.027(3) 0.031(3) 0.029(3) 0.004(2) -0.001(2) -0.005(2)
C38 0.032(3) 0.032(3) 0.025(3) -0.006(2) 0.007(2) -0.006(2)
C39 0.028(3) 0.031(3) 0.024(3) -0.003(2) 0.007(2) 0.003(2)
C40 0.021(3) 0.023(3) 0.026(3) 0.001(2) 0.008(2) 0.001(2)
C41 0.025(3) 0.027(3) 0.027(3) 0.002(2) 0.005(2) 0.001(2)
C42 0.034(3) 0.032(3) 0.027(3) 0.004(2) 0.007(2) 0.006(2)
C43 0.037(3) 0.025(3) 0.038(3) 0.010(2) 0.015(3) 0.001(3)
C44 0.046(4) 0.025(3) 0.039(3) 0.001(3) 0.010(3) -0.011(3)
C45 0.038(3) 0.029(3) 0.027(3) 0.001(2) 0.006(2) -0.003(3)
C46 0.057(9) 0.028(7) 0.037(7) 0.006(5) -0.003(6) -0.001(6)
B1 0.034(4) 0.024(3) 0.029(3) 0.004(3) 0.011(3) 0.003(3)
Br1 0.0279(3) 0.0226(3) 0.0247(3) 0.0046(2) 0.0066(2) 0.0035(2)
Cl1 0.048(5) 0.036(4) 0.048(3) -0.013(2) 0.003(3) -0.003(3)
Cl2 0.084(6) 0.035(3) 0.061(4) -0.018(3) 0.035(5) -0.019(4)
Cl3 0.036(4) 0.055(6) 0.096(11) 0.000(6) 0.034(6) 0.002(4)
Cl4 0.070(5) 0.041(4) 0.062(3) -0.005(3) 0.011(4) -0.014(4)
F1 0.045(2) 0.0363(19) 0.039(2) 0.0064(16) 0.0167(16) -0.0083(16)
F2 0.040(2) 0.0291(18) 0.0390(19) 0.0039(14) 0.0032(15) 0.0107(15)
N1 0.021(2) 0.023(2) 0.033(3) -0.0001(19) 0.0071(19) 0.0028(18)
N2 0.028(2) 0.021(2) 0.023(2) 0.0030(18) 0.0057(18) 0.0043(19)
P1 0.0178(6) 0.0208(6) 0.0215(6) 0.0002(5) 0.0052(5) -0.0004(6)
P2 0.0182(6) 0.0222(6) 0.0210(6) 0.0006(5) 0.0058(5) 0.0011(5)
Pt1 0.01865(9) 0.01942(9) 0.01863(9) 0.00054(8) 0.00455(6) 0.00094(8)

loop_
_atom_type_symbol
_atom_type_description
_atom_type_scat_dispersion_real
_atom_type_scat_dispersion_imag
_atom_type_scat_source
C C 0.0033 0.0016 'International Tables Vol C Tables 4.2.6.8 and 6.1.1.4'
H H 0.0000 0.0000 'International Tables Vol C Tables 4.2.6.8 and 6.1.1.4'
B B 0.0013 0.0007 'International Tables Vol C Tables 4.2.6.8 and 6.1.1.4'
Br Br -0.2901 2.4595 'International Tables Vol C Tables 4.2.6.8 and 6.1.1.4'
Cl Cl 0.1484 0.1585 'International Tables Vol C Tables 4.2.6.8 and 6.1.1.4'
F F 0.0171 0.0103 'International Tables Vol C Tables 4.2.6.8 and 6.1.1.4'
N N 0.0061 0.0033 'International Tables Vol C Tables 4.2.6.8 and 6.1.1.4'
P P 0.1023 0.0942 'International Tables Vol C Tables 4.2.6.8 and 6.1.1.4'
Pt Pt -1.7033 8.3905 'International Tables Vol C Tables 4.2.6.8 and 6.1.1.4'

loop_
_geom_angle_atom_site_label_1
_geom_angle_atom_site_label_2
_geom_angle_atom_site_label_3
_geom_angle
_geom_angle_site_symmetry_3
C6 C1 C2 118.4(5) .
C6 C1 Pt1 120.6(4) .
C2 C1 Pt1 120.7(4) .
N1 C2 C3 108.1(5) .
N1 C2 C1 121.8(5) .
C3 C2 C1 129.6(5) .
C4 C3 C2 106.9(5) .
C3 C4 C5 107.0(5) .
N1 C5 C4 109.9(5) .
N2 C6 C1 121.8(5) .
N2 C6 C7 107.9(5) .
C1 C6 C7 130.1(5) .
C8 C7 C6 106.7(5) .
C9 C8 C7 107.2(5) .
N2 C9 C8 110.3(5) .
C15 C10 C11 119.1(5) .
C15 C10 P2 119.5(4) .
C11 C10 P2 121.1(4) .
C12 C11 C10 120.7(5) .
C13 C12 C11 119.4(6) .
C14 C13 C12 120.5(5) .
C13 C14 C15 120.3(6) .
C10 C15 C14 120.1(6) .
C21 C16 C17 118.7(5) .
C21 C16 P2 120.4(4) .
C17 C16 P2 120.9(4) .
C18 C17 C16 120.4(5) .
C19 C18 C17 120.6(5) .
C18 C19 C20 119.1(5) .
C19 C20 C21 121.0(6) .
C16 C21 C20 120.2(5) .
C23 C22 C27 118.7(5) .
C23 C22 P2 120.7(4) .
C27 C22 P2 120.1(4) .
C22 C23 C24 120.8(5) .
C25 C24 C23 119.7(5) .
C24 C25 C26 120.4(6) .
C27 C26 C25 119.8(5) .
C26 C27 C22 120.6(5) .
C33 C28 C29 119.3(5) .
C33 C28 P1 121.9(4) .
C29 C28 P1 118.7(4) .
C30 C29 C28 119.6(5) .
C31 C30 C29 120.8(5) .
C32 C31 C30 119.2(6) .
C31 C32 C33 120.9(6) .
C32 C33 C28 120.2(5) .
C35 C34 C39 118.6(5) .
C35 C34 P1 123.2(4) .
C39 C34 P1 118.1(4) .
C34 C35 C36 120.6(5) .
C37 C36 C35 120.0(5) .
C36 C37 C38 120.3(5) .
C37 C38 C39 119.6(5) .
C38 C39 C34 120.8(5) .
C45 C40 C41 118.9(5) .
C45 C40 P1 122.8(4) .
C41 C40 P1 118.3(4) .
C42 C41 C40 120.7(5) .
C41 C42 C43 120.0(5) .
C44 C43 C42 120.0(5) .
C43 C44 C45 120.4(6) .
C40 C45 C44 120.0(5) .
Cl1 C46 Cl2 112.0(10) .
Cl4 C47 Cl3 111.4(9) .
Cl4 C47 C47 125.1(10) 5_655
Cl3 C47 C47 123.4(11) 5_655
F2 B1 F1 108.8(5) .
F2 B1 N2 111.4(5) .
F1 B1 N2 109.6(5) .
F2 B1 N1 110.8(5) .
F1 B1 N1 109.9(5) .
N2 B1 N1 106.3(4) .
C5 N1 C2 108.1(5) .
C5 N1 B1 127.2(5) .
C2 N1 B1 124.7(5) .
C9 N2 C6 107.9(5) .
C9 N2 B1 127.0(5) .
C6 N2 B1 124.9(4) .
C34 P1 C28 107.7(2) .
C34 P1 C40 103.3(2) .
C28 P1 C40 101.3(2) .
C34 P1 Pt1 110.81(17) .
C28 P1 Pt1 115.05(18) .
C40 P1 Pt1 117.51(17) .
C22 P2 C16 106.9(2) .
C22 P2 C10 101.1(2) .
C16 P2 C10 104.6(2) .
C22 P2 Pt1 114.34(18) .
C16 P2 Pt1 114.36(17) .
C10 P2 Pt1 114.30(17) .
C1 Pt1 P1 90.91(13) .
C1 Pt1 P2 89.11(13) .
P1 Pt1 P2 177.37(5) .
C1 Pt1 Br1 178.54(14) .
P1 Pt1 Br1 88.69(4) .
P2 Pt1 Br1 91.36(4) .

loop_
_geom_bond_atom_site_label_1
_geom_bond_atom_site_label_2
_geom_bond_distance
_geom_bond_site_symmetry_2
C1 C6 1.403(7) .
C1 C2 1.407(7) .
C1 Pt1 1.992(5) .
C2 N1 1.396(7) .
C2 C3 1.406(7) .
C3 C4 1.398(8) .
C4 C5 1.401(8) .
C5 N1 1.341(7) .
C6 N2 1.395(7) .
C6 C7 1.411(7) .
C7 C8 1.397(8) .
C8 C9 1.389(9) .
C9 N2 1.343(7) .
C10 C15 1.391(7) .
C10 C11 1.398(8) .
C10 P2 1.828(6) .
C11 C12 1.392(8) .
C12 C13 1.389(9) .
C13 C14 1.377(9) .
C14 C15 1.395(8) .
C16 C21 1.385(7) .
C16 C17 1.402(7) .
C16 P2 1.826(5) .
C17 C18 1.383(7) .
C18 C19 1.378(8) .
C19 C20 1.383(8) .
C20 C21 1.388(8) .
C22 C23 1.390(8) .
C22 C27 1.402(7) .
C22 P2 1.820(6) .
C23 C24 1.391(8) .
C24 C25 1.379(8) .
C25 C26 1.392(8) .
C26 C27 1.382(8) .
C28 C33 1.387(8) .
C28 C29 1.398(8) .
C28 P1 1.825(5) .
C29 C30 1.393(8) .
C30 C31 1.381(8) .
C31 C32 1.381(8) .
C32 C33 1.385(8) .
C34 C35 1.383(8) .
C34 C39 1.404(8) .
C34 P1 1.815(5) .
C35 C36 1.390(8) .
C36 C37 1.382(8) .
C37 C38 1.382(8) .
C38 C39 1.383(8) .
C40 C45 1.389(8) .
C40 C41 1.400(7) .
C40 P1 1.830(5) .
C41 C42 1.379(8) .
C42 C43 1.387(8) .
C43 C44 1.372(8) .
C44 C45 1.399(8) .
C46 Cl1 1.729(18) .
C46 Cl2 1.740(16) .
C47 Cl4 1.756(17) .
C47 Cl3 1.82(2) .
C47 C47 2.00(2) 5_655
B1 F2 1.385(7) .
B1 F1 1.399(7) .
B1 N2 1.536(8) .
B1 N1 1.544(8) .
Br1 Pt1 2.5134(5) .
P1 Pt1 2.3113(12) .
P2 Pt1 2.3207(12) .

loop_
_geom_torsion_atom_site_label_1
_geom_torsion_atom_site_label_2
_geom_torsion_atom_site_label_3
_geom_torsion_atom_site_label_4
_geom_torsion
C6 C1 C2 N1 -1.5(7)
Pt1 C1 C2 N1 -176.3(4)
C6 C1 C2 C3 170.0(5)
Pt1 C1 C2 C3 -4.8(8)
N1 C2 C3 C4 0.2(6)
C1 C2 C3 C4 -172.2(5)
C2 C3 C4 C5 -0.2(7)
C3 C4 C5 N1 0.2(7)
C2 C1 C6 N2 0.3(7)
Pt1 C1 C6 N2 175.1(4)
C2 C1 C6 C7 -173.3(5)
Pt1 C1 C6 C7 1.5(8)
N2 C6 C7 C8 -0.5(6)
C1 C6 C7 C8 173.8(5)
C6 C7 C8 C9 0.7(7)
C7 C8 C9 N2 -0.7(7)
C15 C10 C11 C12 0.8(8)
P2 C10 C11 C12 173.7(4)
C10 C11 C12 C13 -0.4(9)
C11 C12 C13 C14 0.7(9)
C12 C13 C14 C15 -1.5(9)
C11 C10 C15 C14 -1.5(8)
P2 C10 C15 C14 -174.6(4)
C13 C14 C15 C10 1.9(9)
C21 C16 C17 C18 -1.9(8)
P2 C16 C17 C18 177.4(4)
C16 C17 C18 C19 1.7(8)
C17 C18 C19 C20 -0.3(9)
C18 C19 C20 C21 -0.7(10)
C17 C16 C21 C20 0.9(9)
P2 C16 C21 C20 -178.4(5)
C19 C20 C21 C16 0.4(10)
C27 C22 C23 C24 0.4(8)
P2 C22 C23 C24 -171.5(4)
C22 C23 C24 C25 0.6(8)
C23 C24 C25 C26 -1.0(9)
C24 C25 C26 C27 0.4(9)
C25 C26 C27 C22 0.6(9)
C23 C22 C27 C26 -0.9(8)
P2 C22 C27 C26 171.0(4)
C33 C28 C29 C30 0.0(8)
P1 C28 C29 C30 -177.5(4)
C28 C29 C30 C31 -0.1(9)
C29 C30 C31 C32 -0.5(9)
C30 C31 C32 C33 1.1(10)
C31 C32 C33 C28 -1.3(10)
C29 C28 C33 C32 0.7(9)
P1 C28 C33 C32 178.1(5)
C39 C34 C35 C36 -1.5(8)
P1 C34 C35 C36 175.4(4)
C34 C35 C36 C37 -0.4(9)
C35 C36 C37 C38 2.0(9)
C36 C37 C38 C39 -1.6(9)
C37 C38 C39 C34 -0.4(9)
C35 C34 C39 C38 2.0(8)
P1 C34 C39 C38 -175.1(4)
C45 C40 C41 C42 1.8(8)
P1 C40 C41 C42 -175.8(4)
C40 C41 C42 C43 -0.6(9)
C41 C42 C43 C44 -1.0(9)
C42 C43 C44 C45 1.5(9)
C41 C40 C45 C44 -1.3(8)
P1 C40 C45 C44 176.2(5)
C43 C44 C45 C40 -0.4(9)
C4 C5 N1 C2 0.0(6)
C4 C5 N1 B1 -179.8(5)
C3 C2 N1 C5 -0.1(6)
C1 C2 N1 C5 173.0(5)
C3 C2 N1 B1 179.6(5)
C1 C2 N1 B1 -7.2(8)
F2 B1 N1 C5 -44.6(8)
F1 B1 N1 C5 75.7(7)
N2 B1 N1 C5 -165.8(5)
F2 B1 N1 C2 135.7(5)
F1 B1 N1 C2 -104.0(6)
N2 B1 N1 C2 14.4(7)
C8 C9 N2 C6 0.4(7)
C8 C9 N2 B1 175.7(5)
C1 C6 N2 C9 -174.8(5)
C7 C6 N2 C9 0.1(6)
C1 C6 N2 B1 9.8(8)
C7 C6 N2 B1 -175.3(5)
F2 B1 N2 C9 48.9(8)
F1 B1 N2 C9 -71.6(7)
N1 B1 N2 C9 169.7(5)
F2 B1 N2 C6 -136.6(5)
F1 B1 N2 C6 102.9(6)
N1 B1 N2 C6 -15.7(7)
C35 C34 P1 C28 5.2(5)
C39 C34 P1 C28 -177.9(4)
C35 C34 P1 C40 -101.5(5)
C39 C34 P1 C40 75.5(5)
C35 C34 P1 Pt1 131.8(4)
C39 C34 P1 Pt1 -51.2(5)
C33 C28 P1 C34 117.2(5)
C29 C28 P1 C34 -65.3(5)
C33 C28 P1 C40 -134.7(5)
C29 C28 P1 C40 42.7(5)
C33 C28 P1 Pt1 -6.9(5)
C29 C28 P1 Pt1 170.5(4)
C45 C40 P1 C34 -20.3(5)
C41 C40 P1 C34 157.2(4)
C45 C40 P1 C28 -131.8(5)
C41 C40 P1 C28 45.7(5)
C45 C40 P1 Pt1 102.0(5)
C41 C40 P1 Pt1 -80.5(4)
C23 C22 P2 C16 -147.0(4)
C27 C22 P2 C16 41.2(5)
C23 C22 P2 C10 103.9(4)
C27 C22 P2 C10 -67.9(5)
C23 C22 P2 Pt1 -19.4(5)
C27 C22 P2 Pt1 168.8(4)
C21 C16 P2 C22 101.0(5)
C17 C16 P2 C22 -78.3(5)
C21 C16 P2 C10 -152.4(5)
C17 C16 P2 C10 28.3(5)
C21 C16 P2 Pt1 -26.6(5)
C17 C16 P2 Pt1 154.1(4)
C15 C10 P2 C22 -33.1(5)
C11 C10 P2 C22 153.9(5)
C15 C10 P2 C16 -144.0(4)
C11 C10 P2 C16 43.0(5)
C15 C10 P2 Pt1 90.2(4)
C11 C10 P2 Pt1 -82.8(4)
